data_1572452
loop_
_publ_author_name
'Zueva, Anna Y.'
'Bilyachenko, Alexey N.'
'Khrustalev, Victor N.'
'Shul'pina, Lidia S.'
'Ikonnikov, Nikolay S.'
'Dorovatovskii, Pavel V.'
'Shubina, Elena S.'
'Ragimov, Karim'
'Lobanov, Nikolai N.'
'Sun, Di'

_publ_section_title
;
 Rational (supra)molecular design and catalytic activity of cage-like
 Cu<sub>4</sub>-based phenylsilsesquioxanes.
;
_journal_issue 39
_journal_name_full Nanoscale
_journal_page_first 18389
_journal_page_last 18398
_journal_paper_doi 10.1039/d4nr02173h
_journal_volume 16
_journal_year 2024
_chemical_formula_moiety 'C321 H328 Cu16 K16 N8 O111 Si48'
_chemical_formula_sum 'C321 H328 Cu16 K16 N8 O111 Si48'
_chemical_formula_weight 9064.65
_space_group_crystal_system monoclinic
_space_group_IT_number 15
_space_group_name_Hall '-C 2yc'
_space_group_name_H-M_alt 'C 1 2/c 1'
_atom_sites_solution_hydrogens mixed
_atom_sites_solution_primary difmap
_atom_sites_solution_secondary difmap
_audit_creation_method SHELXL-2013
_audit_update_record
;
2024-05-14 deposited with the CCDC.	2024-08-22 downloaded from the CCDC.
;
_cell_angle_alpha 90
_cell_angle_beta 98.087(4)
_cell_angle_gamma 90
_cell_formula_units_Z 1
_cell_length_a 14.3054(7)
_cell_length_b 27.8536(13)
_cell_length_c 26.1938(8)
_cell_measurement_reflns_used 9248
_cell_measurement_temperature 100(2)
_cell_measurement_theta_max 77.207
_cell_measurement_theta_min 3.163
_cell_volume 10333.3(8)
_computing_cell_refinement 'CrysAlisPro 1.171.41.117a (Rigaku OD, 2021)'
_computing_data_collection 'CrysAlisPro 1.171.41.117a (Rigaku OD, 2021)'
_computing_data_reduction 'CrysAlisPro 1.171.41.117a (Rigaku OD, 2021)'
_computing_molecular_graphics 'SHELXTL (Sheldrick, 2015)'
_computing_publication_material 'SHELXTL (Sheldrick, 2015)'
_computing_structure_refinement 'SHELXL (Sheldrick, 2015)'
_computing_structure_solution 'SHELXT (Sheldrick, 2015)'
_diffrn_ambient_temperature 100(2)
_diffrn_measured_fraction_theta_full 0.992
_diffrn_measured_fraction_theta_max 0.931
_diffrn_measurement_device_type 'Rigaku XtaLAB Synergy-S, HyPix-6000HE area-detector'
_diffrn_measurement_method '\f and \w'
_diffrn_radiation_type CuK\a
_diffrn_radiation_wavelength 1.54184
_diffrn_reflns_av_R_equivalents 0.1129
_diffrn_reflns_av_unetI/netI 0.0656
_diffrn_reflns_Laue_measured_fraction_full 0.992
_diffrn_reflns_Laue_measured_fraction_max 0.931
_diffrn_reflns_limit_h_max 18
_diffrn_reflns_limit_h_min -17
_diffrn_reflns_limit_k_max 34
_diffrn_reflns_limit_k_min -34
_diffrn_reflns_limit_l_max 33
_diffrn_reflns_limit_l_min -33
_diffrn_reflns_number 54192
_diffrn_reflns_point_group_measured_fraction_full 0.992
_diffrn_reflns_point_group_measured_fraction_max 0.931
_diffrn_reflns_theta_full 67.684
_diffrn_reflns_theta_max 89.539
_diffrn_reflns_theta_min 4.660
_diffrn_source 'micro-focus sealed X-ray tube'
_exptl_absorpt_coefficient_mu 4.303
_exptl_absorpt_correction_T_max 1.000
_exptl_absorpt_correction_T_min 0.720
_exptl_absorpt_correction_type gaussian
_exptl_absorpt_process_details
;
CrysAlisPro 1.171.43.109a (Rigaku Oxford Diffraction, 2024).
Numerical absorption correction based on gaussian integration over
a multifaceted crystal model.
;
_exptl_crystal_colour blue
_exptl_crystal_density_diffrn 1.457
_exptl_crystal_description prism
_exptl_crystal_F_000 4638
_exptl_crystal_size_max 0.097
_exptl_crystal_size_mid 0.029
_exptl_crystal_size_min 0.010
_refine_diff_density_max 1.546
_refine_diff_density_min -1.112
_refine_diff_density_rms 0.117
_refine_ls_extinction_method none
_refine_ls_goodness_of_fit_ref 1.036
_refine_ls_hydrogen_treatment constr
_refine_ls_matrix_type full
_refine_ls_number_parameters 419
_refine_ls_number_reflns 11008
_refine_ls_number_restraints 130
_refine_ls_restrained_S_all 1.039
_refine_ls_R_factor_all 0.1494
_refine_ls_R_factor_gt 0.1151
_refine_ls_shift/su_max 0.000
_refine_ls_shift/su_mean 0.000
_refine_ls_structure_factor_coef Fsqd
_refine_ls_weighting_details 'w=1/[\s^2^(Fo^2^)+(0.01P)^2^+180P] where P=(Fo^2^+2Fc^2^)/3'
_refine_ls_weighting_scheme calc
_refine_ls_wR_factor_gt 0.2079
_refine_ls_wR_factor_ref 0.2231
_reflns_Friedel_coverage 0.000
_reflns_number_gt 7651
_reflns_number_total 11008
_reflns_threshold_expression 'I > 2\s(I)'
_cod_data_source_file d4nr02173h2.cif
_cod_data_source_block 10
_cod_depositor_comments 'Adding full bibliography for 1572445--1572463.cif.'
_cod_original_sg_symbol_H-M 'C 2/c'
_cod_database_code 1572452
_shelx_space_group_comment
;
The symmetry employed for this shelxl refinement is uniquely defined
by the following loop, which should always be used as a source of
symmetry information in preference to the above space-group names.
They are only intended as comments.
;
_shelx_estimated_absorpt_t_min 0.680
_shelx_estimated_absorpt_t_max 0.958
_shelxl_version_number 2013-4

loop_
_space_group_symop_operation_xyz
'x, y, z'
'-x, y, -z+1/2'
'x+1/2, y+1/2, z'
'-x+1/2, y+1/2, -z+1/2'
'-x, -y, -z'
'x, -y, z-1/2'
'-x+1/2, -y+1/2, -z'
'x+1/2, -y+1/2, z-1/2'

loop_
_atom_site_label
_atom_site_type_symbol
_atom_site_fract_x
_atom_site_fract_y
_atom_site_fract_z
_atom_site_U_iso_or_equiv
_atom_site_adp_type
_atom_site_occupancy
_atom_site_site_symmetry_order
_atom_site_calc_flag
_atom_site_refinement_flags_posn
_atom_site_refinement_flags_adp
_atom_site_refinement_flags_occupancy
_atom_site_disorder_assembly
_atom_site_disorder_group
Cu1 Cu 0.48272(9) 0.49821(4) 0.69127(4) 0.0534(3) Uani 1 1 d . . . . .
Cu2 Cu 0.60632(9) 0.38075(4) 0.75095(4) 0.0525(3) Uani 1 1 d . . . . .
K1 K 0.45217(14) 0.46056(6) 0.55995(6) 0.0554(4) Uani 1 1 d . . . . .
K2 K 0.85716(16) 0.41621(8) 0.75423(8) 0.0718(6) Uani 1 1 d . . . . .
Si1 Si 0.69095(18) 0.51966(8) 0.75080(8) 0.0547(6) Uani 1 1 d . . . . .
Si2 Si 0.67372(18) 0.49745(8) 0.63968(8) 0.0544(5) Uani 1 1 d . . . . .
Si3 Si 0.67289(18) 0.39102(8) 0.63898(8) 0.0555(6) Uani 1 1 d . . . . .
Si4 Si 0.47893(18) 0.36070(8) 0.64457(8) 0.0538(6) Uani 1 1 d . . . . .
Si5 Si 0.27780(18) 0.38102(8) 0.63561(8) 0.0559(6) Uani 1 1 d . . . . .
Si6 Si 0.26385(18) 0.48951(8) 0.64239(8) 0.0554(6) Uani 1 1 d . . . . .
O1 O 0.7326(4) 0.5055(2) 0.69793(19) 0.0562(14) Uani 1 1 d . . . . .
O2 O 0.7022(4) 0.44441(19) 0.6197(2) 0.0580(14) Uani 1 1 d . . . . .
O3 O 0.5610(4) 0.38314(19) 0.61467(18) 0.0541(13) Uani 1 1 d . . . . .
O4 O 0.3785(4) 0.37874(19) 0.61310(19) 0.0548(14) Uani 1 1 d . . . . .
O5 O 0.2340(4) 0.4345(2) 0.6246(2) 0.0621(15) Uani 1 1 d . . . . .
O6 O 0.2379(4) 0.4957(2) 0.7014(2) 0.0574(14) Uani 1 1 d . . . . .
O7 O 0.5862(4) 0.4988(2) 0.74931(18) 0.0581(14) Uani 1 1 d . . . . .
O8 O 0.5645(4) 0.5025(2) 0.63960(18) 0.0569(14) Uani 1 1 d . . . . .
O9 O 0.6880(4) 0.3849(2) 0.6994(2) 0.0583(14) Uani 1 1 d . . . . .
O10 O 0.4895(4) 0.3817(2) 0.70216(19) 0.0570(14) Uani 1 1 d . . . . .
O11 O 0.2909(4) 0.3679(2) 0.69544(19) 0.0615(15) Uani 1 1 d . . . . .
O12 O 0.3725(4) 0.5007(2) 0.64061(18) 0.0593(15) Uani 1 1 d . . . . .
C1 C 0.6965(5) 0.5865(2) 0.75805(18) 0.124(2) Uani 1 1 d D . . . .
C2 C 0.7764(5) 0.6091(3) 0.7839(3) 0.124(2) Uani 1 1 d D . . . .
H2 H 0.8293 0.5905 0.7982 0.148 Uiso 1 1 calc R U . . .
C3 C 0.7787(6) 0.6590(3) 0.7888(4) 0.124(2) Uani 1 1 d D . . . .
H3 H 0.8333 0.6743 0.8064 0.148 Uiso 1 1 calc R U . . .
C4 C 0.7011(6) 0.6863(2) 0.7678(3) 0.124(2) Uani 1 1 d D . . . .
H4 H 0.7027 0.7203 0.7711 0.148 Uiso 1 1 calc R U . . .
C5 C 0.6211(6) 0.6638(3) 0.7419(4) 0.124(2) Uani 1 1 d D . . . .
H5 H 0.5682 0.6824 0.7276 0.148 Uiso 1 1 calc R U . . .
C6 C 0.6188(5) 0.6139(3) 0.7371(3) 0.124(2) Uani 1 1 d D . . . .
H6 H 0.5643 0.5985 0.7195 0.148 Uiso 1 1 calc R U . . .
C7 C 0.7166(2) 0.54329(19) 0.59584(19) 0.0755(12) Uani 1 1 d D . . . .
C8 C 0.7327(4) 0.53145(18) 0.5461(2) 0.0755(12) Uani 1 1 d D . . . .
H8 H 0.7219 0.4996 0.5337 0.091 Uiso 1 1 calc R U . . .
C9 C 0.7645(5) 0.5664(2) 0.51442(18) 0.0755(12) Uani 1 1 d D . . . .
H9 H 0.7755 0.5582 0.4805 0.091 Uiso 1 1 calc R U . . .
C10 C 0.7803(4) 0.6132(2) 0.5325(2) 0.0755(12) Uani 1 1 d D . . . .
H10 H 0.8020 0.6369 0.5109 0.091 Uiso 1 1 calc R U . . .
C11 C 0.7643(5) 0.62503(18) 0.5823(2) 0.0755(12) Uani 1 1 d D . . . .
H11 H 0.7751 0.6569 0.5946 0.091 Uiso 1 1 calc R U . . .
C12 C 0.7325(4) 0.5901(2) 0.61388(17) 0.0755(12) Uani 1 1 d D . . . .
H12 H 0.7215 0.5983 0.6478 0.091 Uiso 1 1 calc R U . . .
C13 C 0.7345(3) 0.3438(2) 0.6067(3) 0.1019(16) Uani 1 1 d D . . . .
C14 C 0.7738(5) 0.3048(3) 0.6357(2) 0.1019(16) Uani 1 1 d D . . . .
H14 H 0.7688 0.3029 0.6714 0.122 Uiso 1 1 calc R U . . .
C15 C 0.8205(6) 0.2688(2) 0.6123(3) 0.1019(16) Uani 1 1 d D . . . .
H15 H 0.8473 0.2423 0.6320 0.122 Uiso 1 1 calc R U . . .
C16 C 0.8279(5) 0.2716(2) 0.5599(3) 0.1019(16) Uani 1 1 d D . . . .
H16 H 0.8597 0.2471 0.5439 0.122 Uiso 1 1 calc R U . . .
C17 C 0.7886(6) 0.3105(3) 0.5308(2) 0.1019(16) Uani 1 1 d D . . . .
H17 H 0.7936 0.3125 0.4951 0.122 Uiso 1 1 calc R U . . .
C18 C 0.7419(5) 0.3466(2) 0.5543(3) 0.1019(16) Uani 1 1 d D . . . .
H18 H 0.7152 0.3731 0.5345 0.122 Uiso 1 1 calc R U . . .
C19 C 0.4820(3) 0.29341(18) 0.6415(2) 0.0979(16) Uani 1 1 d D . . . .
C20 C 0.4383(5) 0.2659(2) 0.6758(3) 0.0979(16) Uani 1 1 d D . . . .
H20 H 0.4067 0.2812 0.7010 0.117 Uiso 1 1 calc R U . . .
C21 C 0.4409(6) 0.2158(2) 0.6733(3) 0.0979(16) Uani 1 1 d D . . . .
H21 H 0.4111 0.1971 0.6967 0.117 Uiso 1 1 calc R U . . .
C22 C 0.4872(5) 0.19338(18) 0.6364(3) 0.0979(16) Uani 1 1 d D . . . .
H22 H 0.4889 0.1593 0.6346 0.117 Uiso 1 1 calc R U . . .
C23 C 0.5309(6) 0.2209(2) 0.6021(3) 0.0979(16) Uani 1 1 d D . . . .
H23 H 0.5625 0.2055 0.5769 0.117 Uiso 1 1 calc R U . . .
C24 C 0.5284(5) 0.2709(2) 0.6046(3) 0.0979(16) Uani 1 1 d D . . . .
H24 H 0.5582 0.2896 0.5812 0.117 Uiso 1 1 calc R U . . .
C25 C 0.1963(5) 0.3398(2) 0.59585(14) 0.1000(17) Uani 1 1 d D . . . .
C26 C 0.1018(5) 0.3533(2) 0.5838(3) 0.1000(17) Uani 1 1 d D . . . .
H26 H 0.0810 0.3830 0.5960 0.120 Uiso 1 1 calc R U . . .
C27 C 0.0381(4) 0.3232(3) 0.5539(3) 0.1000(17) Uani 1 1 d D . . . .
H27 H -0.0262 0.3324 0.5458 0.120 Uiso 1 1 calc R U . . .
C28 C 0.0688(5) 0.2796(2) 0.5361(2) 0.1000(17) Uani 1 1 d D . . . .
H28 H 0.0254 0.2591 0.5157 0.120 Uiso 1 1 calc R U . . .
C29 C 0.1632(6) 0.2660(2) 0.5481(3) 0.1000(17) Uani 1 1 d D . . . .
H29 H 0.1840 0.2363 0.5359 0.120 Uiso 1 1 calc R U . . .
C30 C 0.2270(4) 0.2961(3) 0.5780(3) 0.1000(17) Uani 1 1 d D . . . .
H30 H 0.2913 0.2869 0.5862 0.120 Uiso 1 1 calc R U . . .
C31 C 0.1710(7) 0.5254(2) 0.5985(3) 0.086(3) Uani 0.5 1 d D . P A 1
C32 C 0.1929(7) 0.5558(4) 0.5596(4) 0.086(3) Uani 0.5 1 d D . P A 1
H32 H 0.2566 0.5595 0.5539 0.103 Uiso 0.5 1 calc R U P A 1
C33 C 0.1213(8) 0.5809(4) 0.5290(4) 0.086(3) Uani 0.5 1 d D . P A 1
H33 H 0.1364 0.6016 0.5025 0.103 Uiso 0.5 1 calc R U P A 1
C34 C 0.0276(7) 0.5755(4) 0.5373(4) 0.086(3) Uani 0.5 1 d D . P A 1
H34 H -0.0211 0.5926 0.5165 0.103 Uiso 0.5 1 calc R U P A 1
C35 C 0.0057(7) 0.5451(5) 0.5762(5) 0.086(3) Uani 0.5 1 d D . P A 1
H35 H -0.0581 0.5414 0.5819 0.103 Uiso 0.5 1 calc R U P A 1
C36 C 0.0772(8) 0.5200(4) 0.6068(4) 0.086(3) Uani 0.5 1 d D . P A 1
H36 H 0.0622 0.4993 0.6332 0.103 Uiso 0.5 1 calc R U P A 1
C31A C 0.1871(7) 0.5307(5) 0.6023(3) 0.118(4) Uani 0.5 1 d D . P A 2
C32A C 0.2082(9) 0.5796(5) 0.6012(5) 0.118(4) Uani 0.5 1 d D . P A 2
H32A H 0.2633 0.5917 0.6217 0.141 Uiso 0.5 1 calc R U P A 2
C33A C 0.1485(12) 0.6107(4) 0.5702(6) 0.118(4) Uani 0.5 1 d D . P A 2
H33A H 0.1629 0.6439 0.5695 0.141 Uiso 0.5 1 calc R U P A 2
C34A C 0.0676(10) 0.5929(5) 0.5402(4) 0.118(4) Uani 0.5 1 d D . P A 2
H34A H 0.0269 0.6141 0.5190 0.141 Uiso 0.5 1 calc R U P A 2
C35A C 0.0464(9) 0.5440(6) 0.5412(6) 0.118(4) Uani 0.5 1 d D . P A 2
H35A H -0.0086 0.5319 0.5208 0.141 Uiso 0.5 1 calc R U P A 2
C36A C 0.1062(9) 0.5130(4) 0.5722(5) 0.118(4) Uani 0.5 1 d D . P A 2
H36A H 0.0918 0.4797 0.5729 0.141 Uiso 0.5 1 calc R U P A 2
O13 O 0.5470(5) 0.44751(17) 0.4797(2) 0.0750(11) Uani 1 1 d D . . . .
N1 N 0.5231(4) 0.37641(15) 0.43777(17) 0.0750(11) Uani 1 1 d D . . . .
C37 C 0.5457(4) 0.42291(16) 0.4406(2) 0.0750(11) Uani 1 1 d D . . . .
H37 H 0.5617 0.4380 0.4105 0.090 Uiso 1 1 calc R U . . .
C38 C 0.5231(7) 0.3498(2) 0.3901(2) 0.0750(11) Uani 1 1 d D . . . .
H38A H 0.5408 0.3712 0.3634 0.112 Uiso 1 1 calc R U . . .
H38B H 0.4598 0.3368 0.3790 0.112 Uiso 1 1 calc R U . . .
H38C H 0.5686 0.3233 0.3958 0.112 Uiso 1 1 calc R U . . .
C39 C 0.4978(7) 0.3509(2) 0.4822(2) 0.0750(11) Uani 1 1 d D . . . .
H39A H 0.5010 0.3729 0.5116 0.112 Uiso 1 1 calc R U . . .
H39B H 0.5418 0.3242 0.4909 0.112 Uiso 1 1 calc R U . . .
H39C H 0.4334 0.3383 0.4740 0.112 Uiso 1 1 calc R U . . .
O14 O 0.8461(11) 0.3087(6) 0.7715(6) 0.096(4) Uani 0.5 1 d D . P . .
H14O H 0.7885 0.3027 0.7800 0.145 Uiso 0.5 1 d R U P . .
C40 C 0.9092(15) 0.2834(8) 0.8092(7) 0.096(4) Uani 0.5 1 d D . P . .
H40A H 0.8921 0.2493 0.8084 0.145 Uiso 0.5 1 calc R U P . .
H40B H 0.9048 0.2965 0.8435 0.145 Uiso 0.5 1 calc R U P . .
H40C H 0.9740 0.2869 0.8016 0.145 Uiso 0.5 1 calc R U P . .
O15 O 0.955(4) 0.413(2) 0.670(2) 0.096(4) Uani 0.125 1 d D . P . .
H15O H 0.9593 0.3822 0.6610 0.145 Uiso 0.125 1 d R U P . .
C41 C 0.922(7) 0.436(3) 0.622(2) 0.096(4) Uani 0.125 1 d D . P . .
H41A H 0.9658 0.4292 0.5974 0.145 Uiso 0.125 1 calc R U P . .
H41B H 0.9191 0.4709 0.6274 0.145 Uiso 0.125 1 calc R U P . .
H41C H 0.8591 0.4241 0.6085 0.145 Uiso 0.125 1 calc R U P . .
O16 O 1.013(2) 0.4781(9) 0.7863(11) 0.096(4) Uani 0.25 1 d D . P . .
H16O H 1.0673 0.4645 0.7805 0.145 Uiso 0.25 1 d R U P B .
C42 C 1.026(6) 0.5279(9) 0.7984(8) 0.096(4) Uani 0.125 1 d D . P B 1
H42A H 1.0910 0.5336 0.8125 0.116 Uiso 0.125 1 d R U P B 1
H42B H 0.9874 0.5369 0.8238 0.116 Uiso 0.125 1 d R U P B 1
C43 C 1.0000 0.5581(10) 0.7500 0.096(4) Uani 0.25 2 d DS T P B 1
H43A H 1.0091 0.5915 0.7585 0.145 Uiso 0.125 1 d R U P B 1
H43B H 1.0396 0.5493 0.7248 0.145 Uiso 0.125 1 d R U P B 1
H43C H 0.9351 0.5527 0.7362 0.145 Uiso 0.125 1 d R U P B 1
C42A C 1.008(6) 0.5255(12) 0.7649(18) 0.096(4) Uani 0.125 1 d D . P B 2
H42C H 0.9436 0.5349 0.7564 0.116 Uiso 0.125 1 d R U P B 2
H42D H 1.0370 0.5258 0.7339 0.116 Uiso 0.125 1 d R U P B 2
C43A C 1.057(6) 0.5609(12) 0.805(3) 0.096(4) Uani 0.125 1 d D . P B 2
H43F H 1.0530 0.5933 0.7898 0.145 Uiso 0.125 1 calc R U P B 2
H43G H 1.1228 0.5518 0.8141 0.145 Uiso 0.125 1 calc R U P B 2
H43D H 1.0246 0.5604 0.8353 0.145 Uiso 0.125 1 calc R U P B 2

loop_
_atom_site_aniso_label
_atom_site_aniso_U_11
_atom_site_aniso_U_22
_atom_site_aniso_U_33
_atom_site_aniso_U_23
_atom_site_aniso_U_13
_atom_site_aniso_U_12
Cu1 0.0742(8) 0.0489(6) 0.0379(5) 0.0001(5) 0.0108(5) 0.0006(6)
Cu2 0.0685(8) 0.0498(6) 0.0377(5) -0.0019(5) 0.0019(5) -0.0017(6)
K1 0.0808(13) 0.0445(9) 0.0423(8) 0.0039(7) 0.0139(8) 0.0027(9)
K2 0.0731(14) 0.0797(14) 0.0623(11) -0.0137(10) 0.0085(10) -0.0146(11)
Si1 0.0733(15) 0.0524(12) 0.0386(10) -0.0046(9) 0.0086(10) -0.0026(11)
Si2 0.0749(15) 0.0487(12) 0.0403(10) -0.0012(9) 0.0100(10) -0.0052(11)
Si3 0.0754(16) 0.0489(12) 0.0425(11) -0.0019(9) 0.0091(10) 0.0019(11)
Si4 0.0748(16) 0.0462(12) 0.0380(10) -0.0004(9) 0.0002(10) -0.0024(11)
Si5 0.0709(15) 0.0494(12) 0.0444(11) 0.0016(9) -0.0020(10) 0.0017(11)
Si6 0.0714(15) 0.0509(13) 0.0426(10) 0.0039(9) 0.0037(10) 0.0090(11)
O1 0.075(4) 0.052(3) 0.042(3) 0.000(2) 0.007(3) -0.003(3)
O2 0.081(4) 0.048(3) 0.046(3) -0.008(2) 0.014(3) -0.003(3)
O3 0.080(4) 0.046(3) 0.036(2) 0.000(2) 0.008(2) 0.007(3)
O4 0.075(4) 0.043(3) 0.044(3) -0.004(2) -0.001(3) 0.000(3)
O5 0.078(4) 0.055(3) 0.050(3) -0.001(3) -0.003(3) 0.005(3)
O6 0.067(4) 0.055(3) 0.050(3) 0.003(2) 0.004(3) 0.003(3)
O7 0.076(4) 0.063(3) 0.036(3) -0.005(2) 0.010(3) -0.004(3)
O8 0.075(4) 0.059(3) 0.036(2) -0.003(2) 0.004(2) -0.006(3)
O9 0.069(4) 0.057(3) 0.047(3) -0.001(2) 0.002(3) -0.001(3)
O10 0.060(3) 0.067(4) 0.042(3) -0.006(2) 0.002(2) -0.005(3)
O11 0.077(4) 0.064(4) 0.042(3) 0.002(2) 0.002(3) 0.001(3)
O12 0.092(4) 0.048(3) 0.038(3) 0.001(2) 0.012(3) 0.007(3)
C1 0.145(6) 0.062(3) 0.150(5) -0.013(3) -0.026(4) -0.004(3)
C2 0.145(6) 0.062(3) 0.150(5) -0.013(3) -0.026(4) -0.004(3)
C3 0.145(6) 0.062(3) 0.150(5) -0.013(3) -0.026(4) -0.004(3)
C4 0.145(6) 0.062(3) 0.150(5) -0.013(3) -0.026(4) -0.004(3)
C5 0.145(6) 0.062(3) 0.150(5) -0.013(3) -0.026(4) -0.004(3)
C6 0.145(6) 0.062(3) 0.150(5) -0.013(3) -0.026(4) -0.004(3)
C7 0.097(3) 0.076(3) 0.054(2) 0.0092(18) 0.009(2) -0.018(2)
C8 0.097(3) 0.076(3) 0.054(2) 0.0092(18) 0.009(2) -0.018(2)
C9 0.097(3) 0.076(3) 0.054(2) 0.0092(18) 0.009(2) -0.018(2)
C10 0.097(3) 0.076(3) 0.054(2) 0.0092(18) 0.009(2) -0.018(2)
C11 0.097(3) 0.076(3) 0.054(2) 0.0092(18) 0.009(2) -0.018(2)
C12 0.097(3) 0.076(3) 0.054(2) 0.0092(18) 0.009(2) -0.018(2)
C13 0.127(4) 0.093(4) 0.093(3) -0.010(3) 0.039(3) 0.017(3)
C14 0.127(4) 0.093(4) 0.093(3) -0.010(3) 0.039(3) 0.017(3)
C15 0.127(4) 0.093(4) 0.093(3) -0.010(3) 0.039(3) 0.017(3)
C16 0.127(4) 0.093(4) 0.093(3) -0.010(3) 0.039(3) 0.017(3)
C17 0.127(4) 0.093(4) 0.093(3) -0.010(3) 0.039(3) 0.017(3)
C18 0.127(4) 0.093(4) 0.093(3) -0.010(3) 0.039(3) 0.017(3)
C19 0.129(4) 0.055(3) 0.107(4) 0.004(2) 0.009(3) -0.001(3)
C20 0.129(4) 0.055(3) 0.107(4) 0.004(2) 0.009(3) -0.001(3)
C21 0.129(4) 0.055(3) 0.107(4) 0.004(2) 0.009(3) -0.001(3)
C22 0.129(4) 0.055(3) 0.107(4) 0.004(2) 0.009(3) -0.001(3)
C23 0.129(4) 0.055(3) 0.107(4) 0.004(2) 0.009(3) -0.001(3)
C24 0.129(4) 0.055(3) 0.107(4) 0.004(2) 0.009(3) -0.001(3)
C25 0.112(4) 0.075(3) 0.101(3) 0.007(3) -0.025(3) -0.021(3)
C26 0.112(4) 0.075(3) 0.101(3) 0.007(3) -0.025(3) -0.021(3)
C27 0.112(4) 0.075(3) 0.101(3) 0.007(3) -0.025(3) -0.021(3)
C28 0.112(4) 0.075(3) 0.101(3) 0.007(3) -0.025(3) -0.021(3)
C29 0.112(4) 0.075(3) 0.101(3) 0.007(3) -0.025(3) -0.021(3)
C30 0.112(4) 0.075(3) 0.101(3) 0.007(3) -0.025(3) -0.021(3)
C31 0.062(5) 0.115(8) 0.081(5) 0.047(5) 0.010(4) 0.014(5)
C32 0.062(5) 0.115(8) 0.081(5) 0.047(5) 0.010(4) 0.014(5)
C33 0.062(5) 0.115(8) 0.081(5) 0.047(5) 0.010(4) 0.014(5)
C34 0.062(5) 0.115(8) 0.081(5) 0.047(5) 0.010(4) 0.014(5)
C35 0.062(5) 0.115(8) 0.081(5) 0.047(5) 0.010(4) 0.014(5)
C36 0.062(5) 0.115(8) 0.081(5) 0.047(5) 0.010(4) 0.014(5)
C31A 0.156(12) 0.092(7) 0.099(8) 0.022(6) -0.004(7) 0.052(8)
C32A 0.156(12) 0.092(7) 0.099(8) 0.022(6) -0.004(7) 0.052(8)
C33A 0.156(12) 0.092(7) 0.099(8) 0.022(6) -0.004(7) 0.052(8)
C34A 0.156(12) 0.092(7) 0.099(8) 0.022(6) -0.004(7) 0.052(8)
C35A 0.156(12) 0.092(7) 0.099(8) 0.022(6) -0.004(7) 0.052(8)
C36A 0.156(12) 0.092(7) 0.099(8) 0.022(6) -0.004(7) 0.052(8)
O13 0.111(3) 0.056(2) 0.059(2) 0.0006(16) 0.012(2) 0.005(2)
N1 0.111(3) 0.056(2) 0.059(2) 0.0006(16) 0.012(2) 0.005(2)
C37 0.111(3) 0.056(2) 0.059(2) 0.0006(16) 0.012(2) 0.005(2)
C38 0.111(3) 0.056(2) 0.059(2) 0.0006(16) 0.012(2) 0.005(2)
C39 0.111(3) 0.056(2) 0.059(2) 0.0006(16) 0.012(2) 0.005(2)
O14 0.089(8) 0.104(9) 0.099(8) -0.034(7) 0.022(6) 0.026(7)
C40 0.089(8) 0.104(9) 0.099(8) -0.034(7) 0.022(6) 0.026(7)
O15 0.089(8) 0.104(9) 0.099(8) -0.034(7) 0.022(6) 0.026(7)
C41 0.089(8) 0.104(9) 0.099(8) -0.034(7) 0.022(6) 0.026(7)
O16 0.089(8) 0.104(9) 0.099(8) -0.034(7) 0.022(6) 0.026(7)
C42 0.089(8) 0.104(9) 0.099(8) -0.034(7) 0.022(6) 0.026(7)
C43 0.089(8) 0.104(9) 0.099(8) -0.034(7) 0.022(6) 0.026(7)
C42A 0.089(8) 0.104(9) 0.099(8) -0.034(7) 0.022(6) 0.026(7)
C43A 0.089(8) 0.104(9) 0.099(8) -0.034(7) 0.022(6) 0.026(7)

loop_
_atom_type_symbol
_atom_type_description
_atom_type_scat_dispersion_real
_atom_type_scat_dispersion_imag
_atom_type_scat_source
C C 0.0181 0.0091 'International Tables Vol C Tables 4.2.6.8 and 6.1.1.4'
H H 0.0000 0.0000 'International Tables Vol C Tables 4.2.6.8 and 6.1.1.4'
Cu Cu -1.9646 0.5888 'International Tables Vol C Tables 4.2.6.8 and 6.1.1.4'
K K 0.3868 1.0657 'International Tables Vol C Tables 4.2.6.8 and 6.1.1.4'
N N 0.0311 0.0180 'International Tables Vol C Tables 4.2.6.8 and 6.1.1.4'
O O 0.0492 0.0322 'International Tables Vol C Tables 4.2.6.8 and 6.1.1.4'
Si Si 0.2541 0.3302 'International Tables Vol C Tables 4.2.6.8 and 6.1.1.4'

loop_
_exptl_crystal_face_index_h
_exptl_crystal_face_index_k
_exptl_crystal_face_index_l
_exptl_crystal_face_perp_dist
1 -1 -2 0.0019
-1 2 2 0.0076
1 0 2 0.0477
-1 0 -2 0.0477
0 -1 0 0.0019
0 1 0 0.0191
1 -2 -2 0.0019
1 0 1 0.0481

loop_
_geom_angle_atom_site_label_1
_geom_angle_atom_site_label_2
_geom_angle_atom_site_label_3
_geom_angle
_geom_angle_site_symmetry_1
_geom_angle_site_symmetry_3
_geom_angle_publ_flag
O8 Cu1 O12 91.9(2) . . ?
O8 Cu1 O7 171.6(2) . 2_656 ?
O12 Cu1 O7 95.3(2) . 2_656 ?
O8 Cu1 O7 94.4(2) . . ?
O12 Cu1 O7 173.0(2) . . ?
O7 Cu1 O7 78.1(3) 2_656 . ?
O9 Cu2 O11 92.7(2) . 2_656 ?
O9 Cu2 O10 95.1(2) . . ?
O11 Cu2 O10 167.7(3) 2_656 . ?
O9 Cu2 O10 172.4(2) . 2_656 ?
O11 Cu2 O10 94.3(2) 2_656 2_656 ?
O10 Cu2 O10 78.5(2) . 2_656 ?
O13 K1 O8 110.55(19) . . ?
O13 K1 O13 78.56(17) . 5_666 ?
O8 K1 O13 81.75(17) . 5_666 ?
O13 K1 O12 163.57(17) . . ?
O8 K1 O12 60.18(18) . . ?
O13 K1 O12 86.38(16) 5_666 . ?
O13 K1 O3 89.48(17) . . ?
O8 K1 O3 73.92(17) . . ?
O13 K1 O3 147.1(2) 5_666 . ?
O12 K1 O3 99.90(15) . . ?
O13 K1 O4 121.34(16) . . ?
O8 K1 O4 100.52(16) . . ?
O13 K1 O4 156.39(19) 5_666 . ?
O12 K1 O4 74.86(16) . . ?
O3 K1 O4 52.87(16) . . ?
O15 K2 O9 94.5(13) . . ?
O15 K2 O16 78.1(15) . . ?
O9 K2 O16 158.6(6) . . ?
O15 K2 O6 130.8(13) . 2_656 ?
O9 K2 O6 91.31(17) . 2_656 ?
O16 K2 O6 79.2(5) . 2_656 ?
O15 K2 O11 144.0(14) . 2_656 ?
O9 K2 O11 57.53(16) . 2_656 ?
O16 K2 O11 136.1(6) . 2_656 ?
O6 K2 O11 76.49(17) 2_656 2_656 ?
O15 K2 O14 97.5(13) . . ?
O9 K2 O14 73.0(3) . . ?
O16 K2 O14 127.5(6) . . ?
O6 K2 O14 130.6(3) 2_656 . ?
O11 K2 O14 55.3(3) 2_656 . ?
O15 K2 O1 88.2(12) . . ?
O9 K2 O1 68.10(16) . . ?
O16 K2 O1 91.5(6) . . ?
O6 K2 O1 49.59(14) 2_656 . ?
O11 K2 O1 99.61(17) 2_656 . ?
O14 K2 O1 141.0(3) . . ?
O7 Si1 O1 110.1(3) . . ?
O7 Si1 O6 110.4(3) . 2_656 ?
O1 Si1 O6 106.7(3) . 2_656 ?
O7 Si1 C1 112.9(3) . . ?
O1 Si1 C1 108.1(2) . . ?
O6 Si1 C1 108.3(3) 2_656 . ?
O8 Si2 O2 111.9(3) . . ?
O8 Si2 O1 111.6(3) . . ?
O2 Si2 O1 107.5(3) . . ?
O8 Si2 C7 110.4(2) . . ?
O2 Si2 C7 107.5(3) . . ?
O1 Si2 C7 107.7(3) . . ?
O9 Si3 O2 113.6(3) . . ?
O9 Si3 O3 111.2(3) . . ?
O2 Si3 O3 106.1(3) . . ?
O9 Si3 C13 112.0(3) . . ?
O2 Si3 C13 110.2(3) . . ?
O3 Si3 C13 103.1(2) . . ?
O10 Si4 O3 109.5(3) . . ?
O10 Si4 O4 108.8(3) . . ?
O3 Si4 O4 106.4(3) . . ?
O10 Si4 C19 113.9(3) . . ?
O3 Si4 C19 109.9(3) . . ?
O4 Si4 C19 108.1(2) . . ?
O11 Si5 O5 111.9(3) . . ?
O11 Si5 O4 111.0(3) . . ?
O5 Si5 O4 108.0(3) . . ?
O11 Si5 C25 112.9(3) . . ?
O5 Si5 C25 105.8(3) . . ?
O4 Si5 C25 106.9(3) . . ?
O12 Si6 O5 113.0(3) . . ?
O12 Si6 O6 110.9(3) . . ?
O5 Si6 O6 106.3(3) . . ?
O12 Si6 C31A 111.9(4) . . ?
O5 Si6 C31A 108.3(5) . . ?
O6 Si6 C31A 106.2(3) . . ?
O12 Si6 C31 118.6(4) . . ?
O5 Si6 C31 100.7(3) . . ?
O6 Si6 C31 106.3(3) . . ?
Si1 O1 Si2 128.1(4) . . ?
Si1 O1 K2 92.4(2) . . ?
Si2 O1 K2 119.1(3) . . ?
Si2 O2 Si3 129.2(4) . . ?
Si4 O3 Si3 126.3(3) . . ?
Si4 O3 K1 98.6(3) . . ?
Si3 O3 K1 120.8(3) . . ?
Si4 O4 Si5 126.0(3) . . ?
Si4 O4 K1 97.4(3) . . ?
Si5 O4 K1 122.2(3) . . ?
Si5 O5 Si6 136.7(4) . . ?
Si1 O6 Si6 124.1(4) 2_656 . ?
Si1 O6 K2 106.2(3) 2_656 2_656 ?
Si6 O6 K2 118.2(3) . 2_656 ?
Si1 O7 Cu1 123.9(3) . 2_656 ?
Si1 O7 Cu1 128.4(3) . . ?
Cu1 O7 Cu1 101.9(3) 2_656 . ?
Si2 O8 Cu1 134.5(3) . . ?
Si2 O8 K1 116.4(3) . . ?
Cu1 O8 K1 99.3(2) . . ?
Si3 O9 Cu2 134.9(4) . . ?
Si3 O9 K2 118.2(3) . . ?
Cu2 O9 K2 103.2(2) . . ?
Si4 O10 Cu2 124.6(3) . . ?
Si4 O10 Cu2 126.9(3) . 2_656 ?
Cu2 O10 Cu2 101.4(2) . 2_656 ?
Si5 O11 Cu2 130.4(4) . 2_656 ?
Si5 O11 K2 109.9(3) . 2_656 ?
Cu2 O11 K2 96.4(2) 2_656 2_656 ?
Si6 O12 Cu1 133.2(3) . . ?
Si6 O12 K1 116.8(3) . . ?
Cu1 O12 K1 97.3(2) . . ?
C2 C1 C6 119.8(2) . . ?
C2 C1 Si1 121.2(5) . . ?
C6 C1 Si1 118.9(5) . . ?
C1 C2 C3 120.1(2) . . ?
C1 C2 H2 119.9 . . ?
C3 C2 H2 119.9 . . ?
C4 C3 C2 120.0(2) . . ?
C4 C3 H3 120.0 . . ?
C2 C3 H3 120.0 . . ?
C3 C4 C5 120.0(2) . . ?
C3 C4 H4 120.0 . . ?
C5 C4 H4 120.0 . . ?
C4 C5 C6 120.0(2) . . ?
C4 C5 H5 120.0 . . ?
C6 C5 H5 120.0 . . ?
C5 C6 C1 120.1(2) . . ?
C5 C6 H6 120.0 . . ?
C1 C6 H6 120.0 . . ?
C8 C7 C12 119.8(2) . . ?
C8 C7 Si2 121.5(4) . . ?
C12 C7 Si2 118.7(4) . . ?
C9 C8 C7 120.1(2) . . ?
C9 C8 H8 120.0 . . ?
C7 C8 H8 120.0 . . ?
C10 C9 C8 120.1(2) . . ?
C10 C9 H9 120.0 . . ?
C8 C9 H9 120.0 . . ?
C9 C10 C11 119.9(2) . . ?
C9 C10 H10 120.0 . . ?
C11 C10 H10 120.0 . . ?
C12 C11 C10 120.0(2) . . ?
C12 C11 H11 120.0 . . ?
C10 C11 H11 120.0 . . ?
C11 C12 C7 120.1(2) . . ?
C11 C12 H12 119.9 . . ?
C7 C12 H12 119.9 . . ?
C18 C13 C14 119.9(2) . . ?
C18 C13 Si3 121.0(5) . . ?
C14 C13 Si3 119.1(5) . . ?
C15 C14 C13 120.1(2) . . ?
C15 C14 H14 120.0 . . ?
C13 C14 H14 120.0 . . ?
C16 C15 C14 120.0(2) . . ?
C16 C15 H15 120.0 . . ?
C14 C15 H15 120.0 . . ?
C15 C16 C17 120.0(2) . . ?
C15 C16 H16 120.0 . . ?
C17 C16 H16 120.0 . . ?
C16 C17 C18 120.0(2) . . ?
C16 C17 H17 120.0 . . ?
C18 C17 H17 120.0 . . ?
C13 C18 C17 120.0(2) . . ?
C13 C18 H18 120.0 . . ?
C17 C18 H18 120.0 . . ?
C20 C19 C24 119.9(2) . . ?
C20 C19 Si4 120.4(4) . . ?
C24 C19 Si4 119.7(4) . . ?
C19 C20 C21 120.0(2) . . ?
C19 C20 H20 120.0 . . ?
C21 C20 H20 120.0 . . ?
C22 C21 C20 120.0(2) . . ?
C22 C21 H21 120.0 . . ?
C20 C21 H21 120.0 . . ?
C21 C22 C23 120.1(2) . . ?
C21 C22 H22 120.0 . . ?
C23 C22 H22 120.0 . . ?
C22 C23 C24 120.0(2) . . ?
C22 C23 H23 120.0 . . ?
C24 C23 H23 120.0 . . ?
C23 C24 C19 120.0(2) . . ?
C23 C24 H24 120.0 . . ?
C19 C24 H24 120.0 . . ?
C26 C25 C30 120.0(2) . . ?
C26 C25 Si5 118.2(5) . . ?
C30 C25 Si5 121.7(5) . . ?
C25 C26 C27 120.0(2) . . ?
C25 C26 H26 120.0 . . ?
C27 C26 H26 120.0 . . ?
C26 C27 C28 119.9(2) . . ?
C26 C27 H27 120.0 . . ?
C28 C27 H27 120.0 . . ?
C29 C28 C27 120.1(2) . . ?
C29 C28 H28 120.0 . . ?
C27 C28 H28 120.0 . . ?
C28 C29 C30 119.9(2) . . ?
C28 C29 H29 120.0 . . ?
C30 C29 H29 120.0 . . ?
C25 C30 C29 120.0(2) . . ?
C25 C30 H30 120.0 . . ?
C29 C30 H30 120.0 . . ?
C32 C31 C36 119.9(2) . . ?
C32 C31 Si6 123.3(6) . . ?
C36 C31 Si6 116.9(6) . . ?
C33 C32 C31 120.1(2) . . ?
C33 C32 H32 120.0 . . ?
C31 C32 H32 120.0 . . ?
C32 C33 C34 120.0(2) . . ?
C32 C33 H33 120.0 . . ?
C34 C33 H33 120.0 . . ?
C35 C34 C33 119.9(2) . . ?
C35 C34 H34 120.1 . . ?
C33 C34 H34 120.1 . . ?
C36 C35 C34 120.1(2) . . ?
C36 C35 H35 120.0 . . ?
C34 C35 H35 120.0 . . ?
C35 C36 C31 120.1(2) . . ?
C35 C36 H36 120.0 . . ?
C31 C36 H36 120.0 . . ?
C36A C31A C32A 120.0(2) . . ?
C36A C31A Si6 119.2(8) . . ?
C32A C31A Si6 120.8(8) . . ?
C33A C32A C31A 120.0(2) . . ?
C33A C32A H32A 120.0 . . ?
C31A C32A H32A 120.0 . . ?
C32A C33A C34A 120.0(2) . . ?
C32A C33A H33A 120.0 . . ?
C34A C33A H33A 120.0 . . ?
C33A C34A C35A 120.0(2) . . ?
C33A C34A H34A 120.0 . . ?
C35A C34A H34A 120.0 . . ?
C36A C35A C34A 120.0(2) . . ?
C36A C35A H35A 120.0 . . ?
C34A C35A H35A 120.0 . . ?
C35A C36A C31A 120.0(2) . . ?
C35A C36A H36A 120.0 . . ?
C31A C36A H36A 120.0 . . ?
C37 O13 K1 141.0(4) . . ?
C37 O13 K1 101.8(3) . 5_666 ?
K1 O13 K1 101.44(16) . 5_666 ?
C37 N1 C39 121.1(2) . . ?
C37 N1 C38 121.0(3) . . ?
C39 N1 C38 117.9(2) . . ?
O13 C37 N1 124.3(4) . . ?
N1 C38 H38A 109.5 . . ?
N1 C38 H38B 109.5 . . ?
H38A C38 H38B 109.5 . . ?
N1 C38 H38C 109.5 . . ?
H38A C38 H38C 109.5 . . ?
H38B C38 H38C 109.5 . . ?
N1 C39 H39A 109.5 . . ?
N1 C39 H39B 109.5 . . ?
H39A C39 H39B 109.5 . . ?
N1 C39 H39C 109.5 . . ?
H39A C39 H39C 109.5 . . ?
H39B C39 H39C 109.5 . . ?
C40 O14 K2 123.4(14) . . ?
C40 O14 H14O 104.4 . . ?
K2 O14 H14O 106.8 . . ?
O14 C40 H40A 109.5 . . ?
O14 C40 H40B 109.5 . . ?
H40A C40 H40B 109.5 . . ?
O14 C40 H40C 109.5 . . ?
H40A C40 H40C 109.5 . . ?
H40B C40 H40C 109.5 . . ?
C41 O15 K2 123(5) . . ?
C41 O15 H15O 103.0 . . ?
K2 O15 H15O 107.7 . . ?
O15 C41 H41A 109.5 . . ?
O15 C41 H41B 109.5 . . ?
H41A C41 H41B 109.5 . . ?
O15 C41 H41C 109.5 . . ?
H41A C41 H41C 109.5 . . ?
H41B C41 H41C 109.5 . . ?
C42 O16 K2 137(4) . . ?
C42A O16 K2 117(3) . . ?
C42 O16 H16O 110.6 . . ?
C42A O16 H16O 108.4 . . ?
K2 O16 H16O 110.8 . . ?
O16 C42 C43 109.9(4) . . ?
O16 C42 H42A 109.9 . . ?
C43 C42 H42A 110.0 . . ?
O16 C42 H42B 109.5 . . ?
C43 C42 H42B 109.4 . . ?
H42A C42 H42B 108.2 . . ?
C42 C43 H43A 109.5 . . ?
C42 C43 H43B 109.2 . . ?
H43A C43 H43B 109.5 . . ?
C42 C43 H43C 109.7 . . ?
H43A C43 H43C 109.5 . . ?
H43B C43 H43C 109.5 . . ?
O16 C42A C43A 109.9(4) . . ?
O16 C42A H42C 109.3 . . ?
C43A C42A H42C 108.1 . . ?
O16 C42A H42D 109.8 . . ?
C43A C42A H42D 111.5 . . ?
H42C C42A H42D 108.2 . . ?
C42A C43A H43F 108.0 . . ?
C42A C43A H43G 109.5 . . ?
H43F C43A H43G 109.5 . . ?
C42A C43A H43D 109.5 . . ?
H43F C43A H43D 109.5 . . ?
H43G C43A H43D 111.0 . . ?

loop_
_geom_bond_atom_site_label_1
_geom_bond_atom_site_label_2
_geom_bond_distance
_geom_bond_site_symmetry_2
_geom_bond_publ_flag
Cu1 O8 1.913(6) . ?
Cu1 O12 1.914(6) . ?
Cu1 O7 1.957(5) 2_656 ?
Cu1 O7 1.968(5) . ?
Cu2 O9 1.910(6) . ?
Cu2 O11 1.919(6) 2_656 ?
Cu2 O10 1.956(5) . ?
Cu2 O10 1.965(6) 2_656 ?
K1 O13 2.682(6) . ?
K1 O8 2.712(5) . ?
K1 O13 2.764(5) 5_666 ?
K1 O12 2.773(6) . ?
K1 O3 2.916(5) . ?
K1 O4 2.942(6) . ?
K2 O15 2.77(6) . ?
K2 O9 2.775(6) . ?
K2 O16 2.85(3) . ?
K2 O6 2.924(6) 2_656 ?
K2 O11 2.970(7) 2_656 ?
K2 O14 3.036(17) . ?
K2 O1 3.286(6) . ?
Si1 O7 1.602(6) . ?
Si1 O1 1.631(6) . ?
Si1 O6 1.639(6) 2_656 ?
Si1 C1 1.872(6) . ?
Si2 O8 1.569(6) . ?
Si2 O2 1.638(6) . ?
Si2 O1 1.651(5) . ?
Si2 C7 1.877(5) . ?
Si3 O9 1.576(6) . ?
Si3 O2 1.644(6) . ?
Si3 O3 1.652(6) . ?
Si3 C13 1.852(6) . ?
Si4 O10 1.605(5) . ?
Si4 O3 1.626(6) . ?
Si4 O4 1.631(6) . ?
Si4 C19 1.877(6) . ?
Si5 O11 1.594(5) . ?
Si5 O5 1.626(6) . ?
Si5 O4 1.633(6) . ?
Si5 C25 1.850(5) . ?
Si6 O12 1.592(7) . ?
Si6 O5 1.640(6) . ?
Si6 O6 1.649(6) . ?
Si6 C31A 1.817(9) . ?
Si6 C31 1.912(8) . ?
C1 C2 1.394(3) . ?
C1 C6 1.395(3) . ?
C2 C3 1.396(3) . ?
C2 H2 0.9500 . ?
C3 C4 1.394(3) . ?
C3 H3 0.9500 . ?
C4 C5 1.395(3) . ?
C4 H4 0.9500 . ?
C5 C6 1.395(3) . ?
C5 H5 0.9500 . ?
C6 H6 0.9500 . ?
C7 C8 1.395(3) . ?
C7 C12 1.395(3) . ?
C8 C9 1.395(3) . ?
C8 H8 0.9500 . ?
C9 C10 1.395(3) . ?
C9 H9 0.9500 . ?
C10 C11 1.395(3) . ?
C10 H10 0.9500 . ?
C11 C12 1.394(3) . ?
C11 H11 0.9500 . ?
C12 H12 0.9500 . ?
C13 C18 1.395(3) . ?
C13 C14 1.396(3) . ?
C14 C15 1.395(3) . ?
C14 H14 0.9500 . ?
C15 C16 1.394(3) . ?
C15 H15 0.9500 . ?
C16 C17 1.395(3) . ?
C16 H16 0.9500 . ?
C17 C18 1.396(3) . ?
C17 H17 0.9500 . ?
C18 H18 0.9500 . ?
C19 C20 1.395(3) . ?
C19 C24 1.396(3) . ?
C20 C21 1.396(3) . ?
C20 H20 0.9500 . ?
C21 C22 1.394(3) . ?
C21 H21 0.9500 . ?
C22 C23 1.395(3) . ?
C22 H22 0.9500 . ?
C23 C24 1.395(3) . ?
C23 H23 0.9500 . ?
C24 H24 0.9500 . ?
C25 C26 1.395(3) . ?
C25 C30 1.395(3) . ?
C26 C27 1.395(3) . ?
C26 H26 0.9500 . ?
C27 C28 1.395(3) . ?
C27 H27 0.9500 . ?
C28 C29 1.395(3) . ?
C28 H28 0.9500 . ?
C29 C30 1.396(3) . ?
C29 H29 0.9500 . ?
C30 H30 0.9500 . ?
C31 C32 1.395(3) . ?
C31 C36 1.396(3) . ?
C32 C33 1.395(3) . ?
C32 H32 0.9500 . ?
C33 C34 1.396(3) . ?
C33 H33 0.9500 . ?
C34 C35 1.395(3) . ?
C34 H34 0.9500 . ?
C35 C36 1.395(3) . ?
C35 H35 0.9500 . ?
C36 H36 0.9500 . ?
C31A C36A 1.395(3) . ?
C31A C32A 1.396(3) . ?
C32A C33A 1.395(3) . ?
C32A H32A 0.9500 . ?
C33A C34A 1.395(3) . ?
C33A H33A 0.9500 . ?
C34A C35A 1.396(3) . ?
C34A H34A 0.9500 . ?
C35A C36A 1.395(3) . ?
C35A H35A 0.9500 . ?
C36A H36A 0.9500 . ?
O13 C37 1.229(3) . ?
N1 C37 1.334(2) . ?
N1 C39 1.453(3) . ?
N1 C38 1.453(2) . ?
C37 H37 0.9500 . ?
C38 H38A 0.9800 . ?
C38 H38B 0.9800 . ?
C38 H38C 0.9800 . ?
C39 H39A 0.9800 . ?
C39 H39B 0.9800 . ?
C39 H39C 0.9800 . ?
O14 C40 1.428(5) . ?
O14 H14O 0.9000 . ?
C40 H40A 0.9800 . ?
C40 H40B 0.9800 . ?
C40 H40C 0.9800 . ?
O15 C41 1.431(5) . ?
O15 H15O 0.8999 . ?
C41 H41A 0.9800 . ?
C41 H41B 0.9800 . ?
C41 H41C 0.9800 . ?
O16 C42 1.430(5) . ?
O16 C42A 1.431(5) . ?
O16 H16O 0.9000 . ?
C42 C43 1.525(3) . ?
C42 H42A 0.9600 . ?
C42 H42B 0.9599 . ?
C43 H43A 0.9600 . ?
C43 H43B 0.9600 . ?
C43 H43C 0.9600 . ?
C42A C43A 1.525(3) . ?
C42A H42C 0.9600 . ?
C42A H42D 0.9600 . ?
C43A H43F 0.9800 . ?
C43A H43G 0.9800 . ?
C43A H43D 0.9800 . ?

loop_
_geom_torsion_atom_site_label_1
_geom_torsion_atom_site_label_2
_geom_torsion_atom_site_label_3
_geom_torsion_atom_site_label_4
_geom_torsion
_geom_torsion_site_symmetry_1
_geom_torsion_site_symmetry_2
_geom_torsion_site_symmetry_3
_geom_torsion_site_symmetry_4
_geom_torsion_publ_flag
O7 Si1 O1 Si2 30.3(5) . . . . ?
O6 Si1 O1 Si2 150.1(4) 2_656 . . . ?
C1 Si1 O1 Si2 -93.5(5) . . . . ?
O7 Si1 O1 K2 -100.3(3) . . . . ?
O6 Si1 O1 K2 19.5(3) 2_656 . . . ?
C1 Si1 O1 K2 135.9(3) . . . . ?
O8 Si2 O1 Si1 -2.9(6) . . . . ?
O2 Si2 O1 Si1 -126.0(4) . . . . ?
C7 Si2 O1 Si1 118.4(4) . . . . ?
O8 Si2 O1 K2 116.9(3) . . . . ?
O2 Si2 O1 K2 -6.2(4) . . . . ?
C7 Si2 O1 K2 -121.8(3) . . . . ?
O8 Si2 O2 Si3 -51.1(5) . . . . ?
O1 Si2 O2 Si3 71.8(5) . . . . ?
C7 Si2 O2 Si3 -172.5(4) . . . . ?
O9 Si3 O2 Si2 -48.3(6) . . . . ?
O3 Si3 O2 Si2 74.1(5) . . . . ?
C13 Si3 O2 Si2 -174.9(4) . . . . ?
O10 Si4 O3 Si3 41.8(5) . . . . ?
O4 Si4 O3 Si3 159.2(4) . . . . ?
C19 Si4 O3 Si3 -84.0(4) . . . . ?
O10 Si4 O3 K1 -97.1(3) . . . . ?
O4 Si4 O3 K1 20.3(3) . . . . ?
C19 Si4 O3 K1 137.08(16) . . . . ?
O9 Si3 O3 Si4 -12.8(5) . . . . ?
O2 Si3 O3 Si4 -136.8(4) . . . . ?
C13 Si3 O3 Si4 107.4(4) . . . . ?
O9 Si3 O3 K1 118.0(3) . . . . ?
O2 Si3 O3 K1 -6.0(4) . . . . ?
C13 Si3 O3 K1 -121.8(3) . . . . ?
O10 Si4 O4 Si5 -41.7(5) . . . . ?
O3 Si4 O4 Si5 -159.6(4) . . . . ?
C19 Si4 O4 Si5 82.4(5) . . . . ?
O10 Si4 O4 K1 97.8(3) . . . . ?
O3 Si4 O4 K1 -20.1(3) . . . . ?
C19 Si4 O4 K1 -138.1(3) . . . . ?
O11 Si5 O4 Si4 5.5(5) . . . . ?
O5 Si5 O4 Si4 128.6(4) . . . . ?
C25 Si5 O4 Si4 -117.9(4) . . . . ?
O11 Si5 O4 K1 -124.9(3) . . . . ?
O5 Si5 O4 K1 -1.8(4) . . . . ?
C25 Si5 O4 K1 111.7(3) . . . . ?
O11 Si5 O5 Si6 59.2(7) . . . . ?
O4 Si5 O5 Si6 -63.3(6) . . . . ?
C25 Si5 O5 Si6 -177.5(5) . . . . ?
O12 Si6 O5 Si5 44.2(7) . . . . ?
O6 Si6 O5 Si5 -77.5(6) . . . . ?
C31A Si6 O5 Si5 168.7(5) . . . . ?
C31 Si6 O5 Si5 171.8(6) . . . . ?
O12 Si6 O6 Si1 10.5(5) . . . 2_656 ?
O5 Si6 O6 Si1 133.6(4) . . . 2_656 ?
C31A Si6 O6 Si1 -111.2(6) . . . 2_656 ?
C31 Si6 O6 Si1 -119.7(4) . . . 2_656 ?
O12 Si6 O6 K2 -127.6(3) . . . 2_656 ?
O5 Si6 O6 K2 -4.5(4) . . . 2_656 ?
C31A Si6 O6 K2 110.7(5) . . . 2_656 ?
C31 Si6 O6 K2 102.2(4) . . . 2_656 ?
O1 Si1 O7 Cu1 169.8(4) . . . 2_656 ?
O6 Si1 O7 Cu1 52.2(5) 2_656 . . 2_656 ?
C1 Si1 O7 Cu1 -69.2(4) . . . 2_656 ?
O1 Si1 O7 Cu1 -42.1(5) . . . . ?
O6 Si1 O7 Cu1 -159.7(4) 2_656 . . . ?
C1 Si1 O7 Cu1 78.9(4) . . . . ?
O2 Si2 O8 Cu1 99.7(5) . . . . ?
O1 Si2 O8 Cu1 -20.7(6) . . . . ?
C7 Si2 O8 Cu1 -140.5(4) . . . . ?
O2 Si2 O8 K1 -38.2(4) . . . . ?
O1 Si2 O8 K1 -158.7(3) . . . . ?
C7 Si2 O8 K1 81.5(4) . . . . ?
O2 Si3 O9 Cu2 107.7(5) . . . . ?
O3 Si3 O9 Cu2 -11.9(6) . . . . ?
C13 Si3 O9 Cu2 -126.7(4) . . . . ?
O2 Si3 O9 K2 -46.5(4) . . . . ?
O3 Si3 O9 K2 -166.1(3) . . . . ?
C13 Si3 O9 K2 79.2(3) . . . . ?
O3 Si4 O10 Cu2 -52.0(5) . . . . ?
O4 Si4 O10 Cu2 -167.9(4) . . . . ?
C19 Si4 O10 Cu2 71.5(4) . . . . ?
O3 Si4 O10 Cu2 163.0(4) . . . 2_656 ?
O4 Si4 O10 Cu2 47.1(5) . . . 2_656 ?
C19 Si4 O10 Cu2 -73.5(5) . . . 2_656 ?
O5 Si5 O11 Cu2 -86.1(5) . . . 2_656 ?
O4 Si5 O11 Cu2 34.6(6) . . . 2_656 ?
C25 Si5 O11 Cu2 154.6(4) . . . 2_656 ?
O5 Si5 O11 K2 31.4(4) . . . 2_656 ?
O4 Si5 O11 K2 152.2(3) . . . 2_656 ?
C25 Si5 O11 K2 -87.8(4) . . . 2_656 ?
O5 Si6 O12 Cu1 -94.4(5) . . . . ?
O6 Si6 O12 Cu1 24.7(6) . . . . ?
C31A Si6 O12 Cu1 143.1(5) . . . . ?
C31 Si6 O12 Cu1 148.1(4) . . . . ?
O5 Si6 O12 K1 37.7(4) . . . . ?
O6 Si6 O12 K1 156.8(3) . . . . ?
C31A Si6 O12 K1 -84.9(4) . . . . ?
C31 Si6 O12 K1 -79.8(3) . . . . ?
O7 Si1 C1 C2 148.8(4) . . . . ?
O1 Si1 C1 C2 -89.1(5) . . . . ?
O6 Si1 C1 C2 26.2(4) 2_656 . . . ?
O7 Si1 C1 C6 -31.2(4) . . . . ?
O1 Si1 C1 C6 90.9(5) . . . . ?
O6 Si1 C1 C6 -153.8(5) 2_656 . . . ?
O8 Si2 C7 C8 -99.6(3) . . . . ?
O2 Si2 C7 C8 22.8(3) . . . . ?
O1 Si2 C7 C8 138.3(3) . . . . ?
O8 Si2 C7 C12 80.4(3) . . . . ?
O2 Si2 C7 C12 -157.2(3) . . . . ?
O1 Si2 C7 C12 -41.7(3) . . . . ?
O9 Si3 C13 C18 -170.3(4) . . . . ?
O2 Si3 C13 C18 -42.8(4) . . . . ?
O3 Si3 C13 C18 70.0(4) . . . . ?
O9 Si3 C13 C14 9.6(4) . . . . ?
O2 Si3 C13 C14 137.1(4) . . . . ?
O3 Si3 C13 C14 -110.0(4) . . . . ?
O10 Si4 C19 C20 38.3(4) . . . . ?
O3 Si4 C19 C20 161.6(4) . . . . ?
O4 Si4 C19 C20 -82.7(4) . . . . ?
O10 Si4 C19 C24 -141.6(4) . . . . ?
O3 Si4 C19 C24 -18.4(4) . . . . ?
O4 Si4 C19 C24 97.3(4) . . . . ?
O11 Si5 C25 C26 95.4(4) . . . . ?
O5 Si5 C25 C26 -27.3(4) . . . . ?
O4 Si5 C25 C26 -142.3(3) . . . . ?
O11 Si5 C25 C30 -84.6(4) . . . . ?
O5 Si5 C25 C30 152.7(4) . . . . ?
O4 Si5 C25 C30 37.7(4) . . . . ?
O12 Si6 C31A C36A 138.5(7) . . . . ?
O5 Si6 C31A C36A 13.4(7) . . . . ?
O6 Si6 C31A C36A -100.4(7) . . . . ?
O12 Si6 C31A C32A -41.5(7) . . . . ?
O5 Si6 C31A C32A -166.6(7) . . . . ?
O6 Si6 C31A C32A 79.6(7) . . . . ?
K1 O13 C37 N1 -38.4(6) . . . . ?
K1 O13 C37 N1 -163.9(4) 5_666 . . . ?
